data_7037321
loop_
_publ_author_name
'Chen, Jing-Lin'
'Guo, Zong-Hao'
'Yu, Hua-Guang'
'He, Li-Hua'
'Liu, Sui-Jun'
'Wen, He-Rui'
'Wang, Jin-Yun'

_publ_section_title
;
 Luminescent dinuclear copper(i) complexes bearing
 1,4-bis(diphenylphosphino)butane and functionalized
 3-(2'-pyridyl)pyrazole mixed ligands.
;
_journal_issue 2
_journal_name_full 'Dalton transactions (Cambridge, England : 2003)'
_journal_page_first 696
_journal_page_last 705
_journal_paper_doi 10.1039/c5dt03451e
_journal_volume 45
_journal_year 2015
_chemical_formula_sum 'C72 H70 Cl2 Cu2 N6 O8 P4'
_chemical_formula_weight 1469.20
_chemical_name_systematic
; 
 ? 
;
_space_group_IT_number 14
_symmetry_cell_setting monoclinic
_symmetry_space_group_name_Hall '-P 2yn'
_symmetry_space_group_name_H-M 'P 1 21/n 1'
_atom_sites_solution_hydrogens geom
_atom_sites_solution_primary direct
_atom_sites_solution_secondary difmap
_audit_creation_method SHELXL-97
_audit_update_record
;
2015-09-01 deposited with the CCDC.
2015-11-17 downloaded from the CCDC.
;
_cell_angle_alpha 90.00
_cell_angle_beta 103.747(2)
_cell_angle_gamma 90.00
_cell_formula_units_Z 2
_cell_length_a 13.8416(5)
_cell_length_b 16.4056(5)
_cell_length_c 16.1781(5)
_cell_measurement_temperature 296(2)
_cell_measurement_theta_max 27.45
_cell_measurement_theta_min 1.74
_cell_volume 3568.5(2)
_computing_cell_refinement 'Bruker SMART'
_computing_data_collection 'Bruker SMART'
_computing_data_reduction 'Bruker SAINT'
_computing_molecular_graphics 'Bruker SHELXTL'
_computing_publication_material 'Bruker SHELXTL'
_computing_structure_refinement 'SHELXL-97 (Sheldrick, 1997)'
_computing_structure_solution 'SHELXS-97 (Sheldrick, 1990)'
_diffrn_ambient_temperature 296(2)
_diffrn_measured_fraction_theta_full 0.995
_diffrn_measured_fraction_theta_max 0.995
_diffrn_measurement_device_type 'Bruker P4'
_diffrn_measurement_method '\w scans'
_diffrn_radiation_monochromator graphite
_diffrn_radiation_source 'fine-focus sealed tube'
_diffrn_radiation_type MoK\a
_diffrn_radiation_wavelength 0.71073
_diffrn_reflns_av_R_equivalents 0.1095
_diffrn_reflns_av_sigmaI/netI 0.1404
_diffrn_reflns_limit_h_max 17
_diffrn_reflns_limit_h_min -17
_diffrn_reflns_limit_k_max 21
_diffrn_reflns_limit_k_min -20
_diffrn_reflns_limit_l_max 18
_diffrn_reflns_limit_l_min -20
_diffrn_reflns_number 24163
_diffrn_reflns_theta_full 27.45
_diffrn_reflns_theta_max 27.45
_diffrn_reflns_theta_min 1.74
_exptl_absorpt_coefficient_mu 0.819
_exptl_absorpt_correction_T_max 0.940
_exptl_absorpt_correction_T_min 0.902
_exptl_absorpt_correction_type multi-scan
_exptl_absorpt_process_details 'SADABS (Bruker, 2008)'
_exptl_crystal_colour yellow
_exptl_crystal_density_diffrn 1.367
_exptl_crystal_density_method 'not measured'
_exptl_crystal_description block
_exptl_crystal_F_000 1520
_exptl_crystal_size_max 0.120
_exptl_crystal_size_mid 0.100
_exptl_crystal_size_min 0.080
_refine_diff_density_max 0.677
_refine_diff_density_min -0.449
_refine_diff_density_rms 0.072
_refine_ls_extinction_method SHELXL
_refine_ls_goodness_of_fit_ref 0.985
_refine_ls_hydrogen_treatment constr
_refine_ls_matrix_type full
_refine_ls_number_parameters 424
_refine_ls_number_reflns 8105
_refine_ls_number_restraints 0
_refine_ls_restrained_S_all 0.985
_refine_ls_R_factor_all 0.1772
_refine_ls_R_factor_gt 0.0633
_refine_ls_shift/su_max 0.000
_refine_ls_shift/su_mean 0.000
_refine_ls_structure_factor_coef Fsqd
_refine_ls_weighting_details 'calc w=1/[\s^2^(Fo^2^)+(0.0591P)^2^+0.0000P] where P=(Fo^2^+2Fc^2^)/3'
_refine_ls_weighting_scheme calc
_refine_ls_wR_factor_gt 0.1245
_refine_ls_wR_factor_ref 0.1634
_reflns_number_gt 3519
_reflns_number_total 8105
_reflns_threshold_expression >2sigma(I)
_cod_data_source_file c5dt03451e2.cif
_cod_data_source_block 1
_cod_depositor_comments
;
The following automatic conversions were performed:

'_symmetry_cell_setting' value 'Monoclinic' changed to 'monoclinic'
according to
/usr/data/users/saulius/crontab/automatic-downloads/rss-feeds/RSC/lib/dictionaries/cif_core.dic
dictionary named 'cif_core.dic' version 2.4.2 from 2011-04-26.

Automatic conversion script
Id: cif_fix_values 4268 2015-11-12 08:31:59Z antanas 

 Adding full bibliography for 7037321--7037324.cif.
;
_cod_original_sg_symbol_H-M P2(1)/n
_cod_database_code 7037321

loop_
_symmetry_equiv_pos_as_xyz
'x, y, z'
'-x+1/2, y+1/2, -z+1/2'
'-x, -y, -z'
'x-1/2, -y-1/2, z-1/2'

loop_
_atom_site_label
_atom_site_type_symbol
_atom_site_fract_x
_atom_site_fract_y
_atom_site_fract_z
_atom_site_U_iso_or_equiv
_atom_site_adp_type
_atom_site_occupancy
_atom_site_symmetry_multiplicity
_atom_site_calc_flag
_atom_site_refinement_flags
Cu1 Cu 0.50931(4) 0.20015(3) 0.34183(4) 0.0423(2) Uani 1 1 d .
P1 P 0.59591(9) 0.20932(7) 0.47850(8) 0.0405(3) Uani 1 1 d .
P2 P 0.54140(10) 0.08954(7) 0.27085(8) 0.0403(3) Uani 1 1 d .
N1 N 0.5414(3) 0.3040(2) 0.2731(2) 0.0504(11) Uani 1 1 d .
N2 N 0.3739(3) 0.2590(3) 0.3134(3) 0.0543(11) Uani 1 1 d .
N3 N 0.2886(3) 0.2553(3) 0.3382(3) 0.0691(14) Uani 1 1 d .
H3B H 0.2707 0.2153 0.3655 0.083 Uiso 1 1 calc R
C1 C 0.6244(5) 0.3221(3) 0.2493(3) 0.0654(16) Uani 1 1 d .
H1B H 0.6799 0.2893 0.2691 0.078 Uiso 1 1 calc R
C2 C 0.6332(6) 0.3858(4) 0.1976(4) 0.086(2) Uani 1 1 d .
H2A H 0.6933 0.3968 0.1836 0.103 Uiso 1 1 calc R
C3 C 0.5516(7) 0.4331(4) 0.1669(4) 0.093(2) Uani 1 1 d .
H3C H 0.5548 0.4758 0.1299 0.112 Uiso 1 1 calc R
C4 C 0.4653(6) 0.4177(4) 0.1905(4) 0.081(2) Uani 1 1 d .
H4B H 0.4100 0.4509 0.1716 0.097 Uiso 1 1 calc R
C5 C 0.4610(5) 0.3509(3) 0.2438(3) 0.0545(14) Uani 1 1 d .
C6 C 0.3738(4) 0.3305(3) 0.2732(3) 0.0566(15) Uani 1 1 d .
C7 C 0.2868(5) 0.3727(4) 0.2727(4) 0.083(2) Uani 1 1 d .
H7A H 0.2686 0.4238 0.2491 0.100 Uiso 1 1 calc R
C8 C 0.2338(5) 0.3243(5) 0.3137(5) 0.091(2) Uani 1 1 d .
H8A H 0.1717 0.3359 0.3235 0.110 Uiso 1 1 calc R
C9 C 0.6000(3) 0.1219(3) 0.5486(3) 0.0441(12) Uani 1 1 d .
H9A H 0.6180 0.0742 0.5202 0.053 Uiso 1 1 calc R
H9B H 0.6525 0.1309 0.5994 0.053 Uiso 1 1 calc R
C10 C 0.5733(3) -0.0030(3) 0.3358(3) 0.0450(12) Uani 1 1 d .
H10A H 0.5932 -0.0460 0.3023 0.054 Uiso 1 1 calc R
H10B H 0.6281 0.0081 0.3843 0.054 Uiso 1 1 calc R
C11 C 0.4821(4) -0.0292(3) 0.3662(3) 0.0491(13) Uani 1 1 d .
H11A H 0.4288 -0.0406 0.3167 0.059 Uiso 1 1 calc R
H11B H 0.4610 0.0162 0.3960 0.059 Uiso 1 1 calc R
C12 C 0.4958(4) -0.1034(3) 0.4244(3) 0.0473(13) Uani 1 1 d .
H12A H 0.5144 -0.1501 0.3948 0.057 Uiso 1 1 calc R
H12B H 0.5489 -0.0932 0.4744 0.057 Uiso 1 1 calc R
C16 C 0.7269(4) 0.2260(3) 0.4793(3) 0.0457(13) Uani 1 1 d .
C17 C 0.7570(4) 0.3010(3) 0.4566(4) 0.0684(17) Uani 1 1 d .
H17A H 0.7118 0.3438 0.4461 0.082 Uiso 1 1 calc R
C18 C 0.8532(5) 0.3136(4) 0.4492(5) 0.092(2) Uani 1 1 d .
H18A H 0.8726 0.3648 0.4344 0.110 Uiso 1 1 calc R
C19 C 0.9191(5) 0.2513(6) 0.4635(4) 0.088(2) Uani 1 1 d .
H19A H 0.9836 0.2601 0.4577 0.106 Uiso 1 1 calc R
C20 C 0.8933(5) 0.1764(5) 0.4863(4) 0.086(2) Uani 1 1 d .
H20A H 0.9395 0.1343 0.4967 0.103 Uiso 1 1 calc R
C21 C 0.7961(4) 0.1636(4) 0.4937(4) 0.0707(17) Uani 1 1 d .
H21A H 0.7775 0.1122 0.5086 0.085 Uiso 1 1 calc R
C22 C 0.5692(3) 0.2943(3) 0.5433(3) 0.0414(12) Uani 1 1 d .
C23 C 0.6161(4) 0.3027(3) 0.6281(3) 0.0578(14) Uani 1 1 d .
H23A H 0.6638 0.2647 0.6536 0.069 Uiso 1 1 calc R
C24 C 0.5935(5) 0.3665(4) 0.6757(4) 0.0715(18) Uani 1 1 d .
H24A H 0.6259 0.3715 0.7329 0.086 Uiso 1 1 calc R
C25 C 0.5236(5) 0.4223(4) 0.6387(4) 0.0712(18) Uani 1 1 d .
H25A H 0.5082 0.4653 0.6708 0.085 Uiso 1 1 calc R
C26 C 0.4763(4) 0.4153(4) 0.5552(4) 0.0696(17) Uani 1 1 d .
H26A H 0.4294 0.4539 0.5299 0.084 Uiso 1 1 calc R
C27 C 0.4979(4) 0.3508(3) 0.5081(3) 0.0540(14) Uani 1 1 d .
H27A H 0.4637 0.3454 0.4515 0.065 Uiso 1 1 calc R
C28 C 0.4526(4) 0.0483(3) 0.1791(3) 0.0423(12) Uani 1 1 d .
C29 C 0.4814(4) -0.0087(3) 0.1261(3) 0.0555(14) Uani 1 1 d .
H29A H 0.5479 -0.0239 0.1358 0.067 Uiso 1 1 calc R
C30 C 0.4130(5) -0.0428(3) 0.0594(4) 0.0648(16) Uani 1 1 d .
H30A H 0.4333 -0.0815 0.0250 0.078 Uiso 1 1 calc R
C31 C 0.3147(5) -0.0202(3) 0.0434(3) 0.0623(16) Uani 1 1 d .
H31A H 0.2688 -0.0427 -0.0024 0.075 Uiso 1 1 calc R
C32 C 0.2850(4) 0.0349(3) 0.0945(4) 0.0658(16) Uani 1 1 d .
H32A H 0.2184 0.0497 0.0845 0.079 Uiso 1 1 calc R
C33 C 0.3545(4) 0.0696(3) 0.1623(3) 0.0557(14) Uani 1 1 d .
H33A H 0.3336 0.1079 0.1967 0.067 Uiso 1 1 calc R
C34 C 0.6486(4) 0.1132(3) 0.2271(3) 0.0450(13) Uani 1 1 d .
C35 C 0.6329(4) 0.1559(3) 0.1514(3) 0.0549(14) Uani 1 1 d .
H35A H 0.5683 0.1645 0.1197 0.066 Uiso 1 1 calc R
C36 C 0.7118(5) 0.1861(3) 0.1221(4) 0.0678(17) Uani 1 1 d .
H36A H 0.7003 0.2137 0.0705 0.081 Uiso 1 1 calc R
C37 C 0.8075(6) 0.1750(4) 0.1699(5) 0.080(2) Uani 1 1 d .
H37A H 0.8608 0.1962 0.1510 0.096 Uiso 1 1 calc R
C38 C 0.8242(4) 0.1329(4) 0.2450(5) 0.086(2) Uani 1 1 d .
H38A H 0.8889 0.1248 0.2769 0.103 Uiso 1 1 calc R
C39 C 0.7442(4) 0.1024(3) 0.2732(4) 0.0670(17) Uani 1 1 d .
H39A H 0.7558 0.0741 0.3245 0.080 Uiso 1 1 calc R
Cl1 Cl 0.18893(13) 0.09594(11) 0.45155(11) 0.0740(5) Uani 1 1 d .
O1 O 0.2416(4) 0.0655(4) 0.3944(4) 0.138(2) Uani 1 1 d .
O2 O 0.1925(8) 0.0462(5) 0.5143(5) 0.253(5) Uani 1 1 d .
O3 O 0.2214(9) 0.1663(5) 0.4789(7) 0.305(7) Uani 1 1 d .
O4 O 0.0941(5) 0.1034(7) 0.4130(6) 0.250(5) Uani 1 1 d .

loop_
_atom_site_aniso_label
_atom_site_aniso_U_11
_atom_site_aniso_U_22
_atom_site_aniso_U_33
_atom_site_aniso_U_23
_atom_site_aniso_U_13
_atom_site_aniso_U_12
Cu1 0.0485(4) 0.0398(4) 0.0395(4) 0.0010(3) 0.0119(3) 0.0005(3)
P1 0.0464(8) 0.0393(7) 0.0356(7) 0.0024(6) 0.0097(6) -0.0044(6)
P2 0.0462(8) 0.0379(7) 0.0382(8) 0.0006(6) 0.0131(6) -0.0004(6)
N1 0.071(3) 0.036(2) 0.049(3) -0.003(2) 0.023(2) 0.001(2)
N2 0.047(3) 0.069(3) 0.046(3) -0.006(2) 0.010(2) 0.005(2)
N3 0.046(3) 0.097(4) 0.062(3) -0.014(3) 0.008(3) 0.001(3)
C1 0.086(4) 0.053(4) 0.061(4) -0.008(3) 0.026(4) -0.013(3)
C2 0.125(6) 0.060(5) 0.082(5) 0.002(4) 0.042(5) -0.025(4)
C3 0.158(8) 0.061(5) 0.057(4) 0.008(4) 0.019(5) -0.023(5)
C4 0.130(7) 0.052(4) 0.049(4) -0.002(3) 0.001(4) 0.005(4)
C5 0.082(4) 0.040(3) 0.037(3) -0.010(3) 0.005(3) 0.004(3)
C6 0.067(4) 0.052(4) 0.040(3) -0.010(3) -0.009(3) 0.019(3)
C7 0.070(5) 0.072(5) 0.090(5) -0.021(4) -0.015(4) 0.028(4)
C8 0.049(4) 0.113(6) 0.103(6) -0.048(5) 0.001(4) 0.023(4)
C9 0.048(3) 0.041(3) 0.041(3) 0.002(2) 0.007(2) -0.005(2)
C10 0.051(3) 0.038(3) 0.046(3) 0.003(2) 0.013(3) -0.001(2)
C11 0.052(3) 0.047(3) 0.049(3) 0.007(3) 0.013(3) -0.002(3)
C12 0.057(3) 0.042(3) 0.044(3) 0.004(2) 0.013(3) 0.000(3)
C16 0.043(3) 0.057(4) 0.037(3) -0.001(2) 0.007(2) -0.008(3)
C17 0.051(3) 0.058(4) 0.097(5) 0.006(3) 0.020(3) -0.003(3)
C18 0.078(5) 0.074(5) 0.133(7) -0.007(4) 0.043(5) -0.034(4)
C19 0.058(4) 0.117(7) 0.093(5) -0.022(5) 0.024(4) -0.016(5)
C20 0.063(4) 0.104(6) 0.093(5) 0.010(4) 0.023(4) 0.013(4)
C21 0.054(4) 0.078(4) 0.081(5) 0.018(3) 0.018(3) 0.001(3)
C22 0.043(3) 0.043(3) 0.039(3) 0.002(2) 0.011(2) -0.008(3)
C23 0.073(4) 0.055(4) 0.042(3) -0.005(3) 0.006(3) -0.007(3)
C24 0.094(5) 0.073(4) 0.046(4) -0.018(4) 0.014(4) -0.021(4)
C25 0.079(5) 0.069(4) 0.073(5) -0.030(4) 0.032(4) -0.012(4)
C26 0.068(4) 0.059(4) 0.081(5) -0.011(4) 0.017(4) 0.005(3)
C27 0.062(4) 0.050(3) 0.049(3) -0.009(3) 0.010(3) -0.005(3)
C28 0.045(3) 0.042(3) 0.040(3) 0.002(2) 0.011(3) 0.003(2)
C29 0.051(3) 0.060(4) 0.057(4) -0.020(3) 0.015(3) -0.001(3)
C30 0.077(4) 0.061(4) 0.059(4) -0.020(3) 0.021(4) -0.003(3)
C31 0.069(4) 0.065(4) 0.046(4) -0.013(3) 0.000(3) -0.011(3)
C32 0.054(4) 0.066(4) 0.070(4) -0.016(3) 0.002(3) 0.006(3)
C33 0.062(4) 0.049(3) 0.058(4) -0.010(3) 0.019(3) 0.003(3)
C34 0.046(3) 0.044(3) 0.049(3) -0.003(3) 0.017(3) 0.001(3)
C35 0.072(4) 0.050(3) 0.045(3) 0.001(3) 0.019(3) -0.006(3)
C36 0.096(5) 0.063(4) 0.056(4) 0.002(3) 0.041(4) -0.007(4)
C37 0.082(5) 0.068(4) 0.106(6) 0.003(4) 0.055(5) -0.002(4)
C38 0.046(4) 0.099(5) 0.119(6) 0.020(5) 0.030(4) 0.004(4)
C39 0.059(4) 0.070(4) 0.077(4) 0.021(3) 0.028(4) 0.007(3)
Cl1 0.0757(12) 0.0704(11) 0.0778(12) -0.0053(9) 0.0218(10) 0.0011(9)
O1 0.119(4) 0.177(5) 0.136(5) -0.015(4) 0.069(4) 0.034(4)
O2 0.431(14) 0.224(8) 0.160(6) 0.100(6) 0.179(8) 0.140(9)
O3 0.436(15) 0.151(7) 0.408(14) -0.183(8) 0.257(12) -0.167(8)
O4 0.098(5) 0.399(14) 0.237(9) -0.075(9) 0.009(6) 0.093(7)

loop_
_atom_type_symbol
_atom_type_description
_atom_type_scat_dispersion_real
_atom_type_scat_dispersion_imag
_atom_type_scat_source
C C 0.0033 0.0016 'International Tables Vol C Tables 4.2.6.8 and 6.1.1.4'
H H 0.0000 0.0000 'International Tables Vol C Tables 4.2.6.8 and 6.1.1.4'
N N 0.0061 0.0033 'International Tables Vol C Tables 4.2.6.8 and 6.1.1.4'
O O 0.0106 0.0060 'International Tables Vol C Tables 4.2.6.8 and 6.1.1.4'
P P 0.1023 0.0942 'International Tables Vol C Tables 4.2.6.8 and 6.1.1.4'
Cl Cl 0.1484 0.1585 'International Tables Vol C Tables 4.2.6.8 and 6.1.1.4'
Cu Cu 0.3201 1.2651 'International Tables Vol C Tables 4.2.6.8 and 6.1.1.4'

loop_
_geom_angle_atom_site_label_1
_geom_angle_atom_site_label_2
_geom_angle_atom_site_label_3
_geom_angle
_geom_angle_site_symmetry_1
N2 Cu1 N1 78.54(18) .
N2 Cu1 P2 122.93(12) .
N1 Cu1 P2 106.67(11) .
N2 Cu1 P1 115.53(12) .
N1 Cu1 P1 109.20(12) .
P2 Cu1 P1 115.54(5) .
C9 P1 C16 103.2(2) .
C9 P1 C22 102.9(2) .
C16 P1 C22 102.5(2) .
C9 P1 Cu1 119.25(16) .
C16 P1 Cu1 108.16(16) .
C22 P1 Cu1 118.59(17) .
C28 P2 C34 102.5(2) .
C28 P2 C10 100.6(2) .
C34 P2 C10 106.8(2) .
C28 P2 Cu1 122.68(16) .
C34 P2 Cu1 107.63(16) .
C10 P2 Cu1 115.08(16) .
C1 N1 C5 118.1(5) .
C1 N1 Cu1 129.0(4) .
C5 N1 Cu1 112.5(3) .
N3 N2 C6 106.6(5) .
N3 N2 Cu1 137.2(4) .
C6 N2 Cu1 114.5(4) .
N2 N3 C8 110.2(5) .
N2 N3 H3B 124.9 .
C8 N3 H3B 124.9 .
N1 C1 C2 124.0(6) .
N1 C1 H1B 118.0 .
C2 C1 H1B 118.0 .
C1 C2 C3 118.2(7) .
C1 C2 H2A 120.9 .
C3 C2 H2A 120.9 .
C4 C3 C2 119.9(7) .
C4 C3 H3C 120.1 .
C2 C3 H3C 120.1 .
C3 C4 C5 119.1(7) .
C3 C4 H4B 120.5 .
C5 C4 H4B 120.5 .
N1 C5 C4 120.7(6) .
N1 C5 C6 116.1(5) .
C4 C5 C6 123.1(6) .
N2 C6 C7 109.9(6) .
N2 C6 C5 117.4(5) .
C7 C6 C5 132.6(6) .
C8 C7 C6 105.9(6) .
C8 C7 H7A 127.0 .
C6 C7 H7A 127.0 .
C7 C8 N3 107.4(6) .
C7 C8 H8A 126.3 .
N3 C8 H8A 126.3 .
C12 C9 P1 115.8(3) 3_656
C12 C9 H9A 108.3 3_656
P1 C9 H9A 108.3 .
C12 C9 H9B 108.3 3_656
P1 C9 H9B 108.3 .
H9A C9 H9B 107.4 .
C11 C10 P2 108.3(3) .
C11 C10 H10A 110.0 .
P2 C10 H10A 110.0 .
C11 C10 H10B 110.0 .
P2 C10 H10B 110.0 .
H10A C10 H10B 108.4 .
C10 C11 C12 115.8(4) .
C10 C11 H11A 108.3 .
C12 C11 H11A 108.3 .
C10 C11 H11B 108.3 .
C12 C11 H11B 108.3 .
H11A C11 H11B 107.4 .
C9 C12 C11 110.3(4) 3_656
C9 C12 H12A 109.6 3_656
C11 C12 H12A 109.6 .
C9 C12 H12B 109.6 3_656
C11 C12 H12B 109.6 .
H12A C12 H12B 108.1 .
C17 C16 C21 117.7(5) .
C17 C16 P1 119.6(4) .
C21 C16 P1 122.4(4) .
C16 C17 C18 121.1(6) .
C16 C17 H17A 119.4 .
C18 C17 H17A 119.4 .
C19 C18 C17 119.8(6) .
C19 C18 H18A 120.1 .
C17 C18 H18A 120.1 .
C18 C19 C20 121.4(6) .
C18 C19 H19A 119.3 .
C20 C19 H19A 119.3 .
C19 C20 C21 118.9(6) .
C19 C20 H20A 120.6 .
C21 C20 H20A 120.6 .
C16 C21 C20 121.2(6) .
C16 C21 H21A 119.4 .
C20 C21 H21A 119.4 .
C27 C22 C23 117.9(5) .
C27 C22 P1 119.9(4) .
C23 C22 P1 122.2(4) .
C22 C23 C24 121.1(6) .
C22 C23 H23A 119.5 .
C24 C23 H23A 119.5 .
C25 C24 C23 119.7(6) .
C25 C24 H24A 120.1 .
C23 C24 H24A 120.1 .
C26 C25 C24 120.2(6) .
C26 C25 H25A 119.9 .
C24 C25 H25A 119.9 .
C25 C26 C27 119.9(6) .
C25 C26 H26A 120.0 .
C27 C26 H26A 120.0 .
C22 C27 C26 121.1(5) .
C22 C27 H27A 119.4 .
C26 C27 H27A 119.4 .
C33 C28 C29 117.8(5) .
C33 C28 P2 121.0(4) .
C29 C28 P2 121.1(4) .
C30 C29 C28 120.9(5) .
C30 C29 H29A 119.6 .
C28 C29 H29A 119.6 .
C31 C30 C29 120.3(5) .
C31 C30 H30A 119.8 .
C29 C30 H30A 119.8 .
C32 C31 C30 119.7(5) .
C32 C31 H31A 120.1 .
C30 C31 H31A 120.1 .
C31 C32 C33 119.9(5) .
C31 C32 H32A 120.0 .
C33 C32 H32A 120.0 .
C28 C33 C32 121.3(5) .
C28 C33 H33A 119.4 .
C32 C33 H33A 119.4 .
C39 C34 C35 118.5(5) .
C39 C34 P2 122.0(4) .
C35 C34 P2 118.6(4) .
C36 C35 C34 121.0(5) .
C36 C35 H35A 119.5 .
C34 C35 H35A 119.5 .
C37 C36 C35 119.6(6) .
C37 C36 H36A 120.2 .
C35 C36 H36A 120.2 .
C38 C37 C36 120.1(6) .
C38 C37 H37A 120.0 .
C36 C37 H37A 120.0 .
C37 C38 C39 119.6(6) .
C37 C38 H38A 120.2 .
C39 C38 H38A 120.2 .
C34 C39 C38 121.2(6) .
C34 C39 H39A 119.4 .
C38 C39 H39A 119.4 .
O3 Cl1 O2 110.7(7) .
O3 Cl1 O4 108.0(7) .
O2 Cl1 O4 106.1(7) .
O3 Cl1 O1 110.8(5) .
O2 Cl1 O1 111.4(4) .
O4 Cl1 O1 109.7(5) .

loop_
_geom_bond_atom_site_label_1
_geom_bond_atom_site_label_2
_geom_bond_distance
_geom_bond_site_symmetry_2
Cu1 N2 2.061(4) .
Cu1 N1 2.139(4) .
Cu1 P2 2.2474(13) .
Cu1 P1 2.2559(14) .
P1 C9 1.821(5) .
P1 C16 1.831(5) .
P1 C22 1.833(5) .
P2 C28 1.817(5) .
P2 C34 1.830(5) .
P2 C10 1.839(5) .
N1 C1 1.329(6) .
N1 C5 1.343(6) .
N2 N3 1.335(5) .
N2 C6 1.341(6) .
N3 C8 1.368(8) .
N3 H3B 0.8600 .
C1 C2 1.362(7) .
C1 H1B 0.9300 .
C2 C3 1.364(9) .
C2 H2A 0.9300 .
C3 C4 1.361(9) .
C3 H3C 0.9300 .
C4 C5 1.404(8) .
C4 H4B 0.9300 .
C5 C6 1.439(7) .
C6 C7 1.387(8) .
C7 C8 1.357(9) .
C7 H7A 0.9300 .
C8 H8A 0.9300 .
C9 C12 1.522(6) 3_656
C9 H9A 0.9700 .
C9 H9B 0.9700 .
C10 C11 1.521(6) .
C10 H10A 0.9700 .
C10 H10B 0.9700 .
C11 C12 1.523(6) .
C11 H11A 0.9700 .
C11 H11B 0.9700 .
C12 C9 1.522(6) 3_656
C12 H12A 0.9700 .
C12 H12B 0.9700 .
C16 C17 1.376(7) .
C16 C21 1.383(7) .
C17 C18 1.381(7) .
C17 H17A 0.9300 .
C18 C19 1.353(9) .
C18 H18A 0.9300 .
C19 C20 1.355(9) .
C19 H19A 0.9300 .
C20 C21 1.394(8) .
C20 H20A 0.9300 .
C21 H21A 0.9300 .
C22 C27 1.375(7) .
C22 C23 1.378(6) .
C23 C24 1.380(7) .
C23 H23A 0.9300 .
C24 C25 1.363(8) .
C24 H24A 0.9300 .
C25 C26 1.359(8) .
C25 H25A 0.9300 .
C26 C27 1.378(7) .
C26 H26A 0.9300 .
C27 H27A 0.9300 .
C28 C33 1.365(6) .
C28 C29 1.390(6) .
C29 C30 1.374(7) .
C29 H29A 0.9300 .
C30 C31 1.373(7) .
C30 H30A 0.9300 .
C31 C32 1.354(7) .
C31 H31A 0.9300 .
C32 C33 1.397(7) .
C32 H32A 0.9300 .
C33 H33A 0.9300 .
C34 C39 1.368(7) .
C34 C35 1.383(6) .
C35 C36 1.380(7) .
C35 H35A 0.9300 .
C36 C37 1.378(8) .
C36 H36A 0.9300 .
C37 C38 1.370(8) .
C37 H37A 0.9300 .
C38 C39 1.388(7) .
C38 H38A 0.9300 .
C39 H39A 0.9300 .
Cl1 O3 1.279(6) .
Cl1 O2 1.294(6) .
Cl1 O4 1.318(7) .
Cl1 O1 1.398(5) .

loop_
_geom_torsion_atom_site_label_1
_geom_torsion_atom_site_label_2
_geom_torsion_atom_site_label_3
_geom_torsion_atom_site_label_4
_geom_torsion
_geom_torsion_site_symmetry_4
N2 Cu1 P1 C9 103.9(2) .
N1 Cu1 P1 C9 -169.9(2) .
P2 Cu1 P1 C9 -49.70(19) .
N2 Cu1 P1 C16 -138.7(2) .
N1 Cu1 P1 C16 -52.5(2) .
P2 Cu1 P1 C16 67.66(19) .
N2 Cu1 P1 C22 -22.7(2) .
N1 Cu1 P1 C22 63.4(2) .
P2 Cu1 P1 C22 -176.37(16) .
N2 Cu1 P2 C28 4.0(2) .
N1 Cu1 P2 C28 -82.9(2) .
P1 Cu1 P2 C28 155.50(18) .
N2 Cu1 P2 C34 122.3(2) .
N1 Cu1 P2 C34 35.3(2) .
P1 Cu1 P2 C34 -86.23(19) .
N2 Cu1 P2 C10 -118.7(2) .
N1 Cu1 P2 C10 154.3(2) .
P1 Cu1 P2 C10 32.75(18) .
N2 Cu1 N1 C1 -175.2(5) .
P2 Cu1 N1 C1 -54.0(4) .
P1 Cu1 N1 C1 71.5(4) .
N2 Cu1 N1 C5 -2.8(3) .
P2 Cu1 N1 C5 118.4(3) .
P1 Cu1 N1 C5 -116.1(3) .
N1 Cu1 N2 N3 -166.0(5) .
P2 Cu1 N2 N3 91.4(5) .
P1 Cu1 N2 N3 -60.1(5) .
N1 Cu1 N2 C6 -3.5(3) .
P2 Cu1 N2 C6 -106.0(3) .
P1 Cu1 N2 C6 102.5(3) .
C6 N2 N3 C8 0.1(6) .
Cu1 N2 N3 C8 163.5(4) .
C5 N1 C1 C2 0.6(8) .
Cu1 N1 C1 C2 172.6(4) .
N1 C1 C2 C3 -1.4(9) .
C1 C2 C3 C4 2.3(10) .
C2 C3 C4 C5 -2.4(10) .
C1 N1 C5 C4 -0.8(7) .
Cu1 N1 C5 C4 -174.0(4) .
C1 N1 C5 C6 -178.3(4) .
Cu1 N1 C5 C6 8.4(5) .
C3 C4 C5 N1 1.7(8) .
C3 C4 C5 C6 179.1(5) .
N3 N2 C6 C7 0.1(6) .
Cu1 N2 C6 C7 -167.6(4) .
N3 N2 C6 C5 176.9(4) .
Cu1 N2 C6 C5 9.2(6) .
N1 C5 C6 N2 -12.0(7) .
C4 C5 C6 N2 170.5(5) .
N1 C5 C6 C7 163.9(6) .
C4 C5 C6 C7 -13.5(9) .
N2 C6 C7 C8 -0.2(7) .
C5 C6 C7 C8 -176.4(6) .
C6 C7 C8 N3 0.3(7) .
N2 N3 C8 C7 -0.2(7) .
C16 P1 C9 C12 168.0(4) 3_656
C22 P1 C9 C12 61.6(4) 3_656
Cu1 P1 C9 C12 -72.1(4) 3_656
C28 P2 C10 C11 -67.9(4) .
C34 P2 C10 C11 -174.6(3) .
Cu1 P2 C10 C11 66.0(4) .
P2 C10 C11 C12 -177.6(3) .
C10 C11 C12 C9 178.8(4) 3_656
C9 P1 C16 C17 -159.0(4) .
C22 P1 C16 C17 -52.3(5) .
Cu1 P1 C16 C17 73.7(4) .
C9 P1 C16 C21 27.6(5) .
C22 P1 C16 C21 134.3(4) .
Cu1 P1 C16 C21 -99.6(4) .
C21 C16 C17 C18 -0.5(9) .
P1 C16 C17 C18 -174.2(5) .
C16 C17 C18 C19 0.6(10) .
C17 C18 C19 C20 -0.8(11) .
C18 C19 C20 C21 0.9(11) .
C17 C16 C21 C20 0.6(9) .
P1 C16 C21 C20 174.0(5) .
C19 C20 C21 C16 -0.8(10) .
C9 P1 C22 C27 -134.3(4) .
C16 P1 C22 C27 118.7(4) .
Cu1 P1 C22 C27 -0.2(4) .
C9 P1 C22 C23 43.5(4) .
C16 P1 C22 C23 -63.5(4) .
Cu1 P1 C22 C23 177.6(3) .
C27 C22 C23 C24 -1.2(7) .
P1 C22 C23 C24 -179.0(4) .
C22 C23 C24 C25 0.2(8) .
C23 C24 C25 C26 -0.1(9) .
C24 C25 C26 C27 1.1(9) .
C23 C22 C27 C26 2.1(7) .
P1 C22 C27 C26 -180.0(4) .
C25 C26 C27 C22 -2.1(8) .
C34 P2 C28 C33 -137.4(4) .
C10 P2 C28 C33 112.5(4) .
Cu1 P2 C28 C33 -16.7(5) .
C34 P2 C28 C29 45.6(4) .
C10 P2 C28 C29 -64.5(4) .
Cu1 P2 C28 C29 166.3(3) .
C33 C28 C29 C30 -0.6(8) .
P2 C28 C29 C30 176.6(4) .
C28 C29 C30 C31 0.9(8) .
C29 C30 C31 C32 -1.2(9) .
C30 C31 C32 C33 1.1(9) .
C29 C28 C33 C32 0.5(8) .
P2 C28 C33 C32 -176.6(4) .
C31 C32 C33 C28 -0.8(8) .
C28 P2 C34 C39 -143.0(4) .
C10 P2 C34 C39 -37.7(5) .
Cu1 P2 C34 C39 86.4(4) .
C28 P2 C34 C35 48.2(4) .
C10 P2 C34 C35 153.5(4) .
Cu1 P2 C34 C35 -82.4(4) .
C39 C34 C35 C36 0.9(8) .
P2 C34 C35 C36 170.1(4) .
C34 C35 C36 C37 -1.4(8) .
C35 C36 C37 C38 1.3(9) .
C36 C37 C38 C39 -0.8(10) .
C35 C34 C39 C38 -0.4(8) .
P2 C34 C39 C38 -169.2(5) .
C37 C38 C39 C34 0.3(10) .
